data_7054941
loop_
_publ_author_name
'Schneider, Thomas H.'
'Rieger, Max'
'Ansorg, Kay'
'Sobolev, Alexandre N.'
'Schirmeister, Tanja'
'Engels, Bernd'
'Grabowsky, Simon'

_publ_section_title
;
 Vinyl sulfone building blocks in covalently reversible reactions with
 thiols
;
_journal_name_full 'New J. Chem.'
_journal_paper_doi 10.1039/C5NJ00368G
_journal_year 2015
_chemical_formula_moiety 'C16 H13 F N2 O2 S2'
_chemical_formula_sum 'C16 H13 F N2 O2 S2'
_chemical_formula_weight 348.40
_space_group_IT_number 14
_symmetry_cell_setting monoclinic
_symmetry_Int_Tables_number 14
_symmetry_space_group_name_Hall '-P 2ybc'
_symmetry_space_group_name_H-M 'P 1 21/c 1'
_atom_sites_solution_hydrogens geom
_atom_sites_solution_primary direct
_atom_sites_solution_secondary difmap
_audit_update_record
;
2012-08-20 deposited with the CCDC.
2015-05-27 downloaded from the CCDC.
;
_cell_angle_alpha 90.0
_cell_angle_beta 100.643(2)
_cell_angle_gamma 90.0
_cell_formula_units_Z 4
_cell_length_a 8.3288(2)
_cell_length_b 11.2945(2)
_cell_length_c 17.1609(4)
_cell_measurement_reflns_used 12130
_cell_measurement_temperature 100(2)
_cell_measurement_theta_max 45.3523
_cell_measurement_theta_min 2.9541
_cell_volume 1586.55(6)
_computing_cell_refinement
;
CrysAlisPro, Oxford Diffraction Ltd.,
Version 1.171.34.44 (release 25-10-2010 CrysAlis171 .NET)
(compiled Oct 25 2010,18:11:34)
;
_computing_data_collection
;
CrysAlisPro, Oxford Diffraction Ltd.,
Version 1.171.34.44 (release 25-10-2010 CrysAlis171 .NET)
(compiled Oct 25 2010,18:11:34)
;
_computing_data_reduction
;
CrysAlisPro, Oxford Diffraction Ltd.,
Version 1.171.34.44 (release 25-10-2010 CrysAlis171 .NET)
(compiled Oct 25 2010,18:11:34)
;
_computing_molecular_graphics 'X-Seed 2.0 (Barbour, 2001)'
_computing_publication_material 'SHELXL-97 (Sheldrick, 2008)'
_computing_structure_refinement 'SHELXL-97 (Sheldrick, 2008)'
_computing_structure_solution 'SHELXS-97 (Sheldrick, 2008)'
_diffrn_ambient_temperature 100(2)
_diffrn_detector_area_resol_mean 16.0009
_diffrn_measured_fraction_theta_full 0.998
_diffrn_measured_fraction_theta_max 0.998
_diffrn_measurement_device_type 'Oxford Diffraction Xcalibur-S, Sapphire3 CCD'
_diffrn_measurement_method '\w scans'
_diffrn_radiation_monochromator graphite
_diffrn_radiation_source 'normal-focus sealed tube'
_diffrn_radiation_type MoK\a
_diffrn_radiation_wavelength 0.71073
_diffrn_reflns_av_R_equivalents 0.0576
_diffrn_reflns_av_sigmaI/netI 0.0539
_diffrn_reflns_limit_h_max 16
_diffrn_reflns_limit_h_min -14
_diffrn_reflns_limit_k_max 21
_diffrn_reflns_limit_k_min -22
_diffrn_reflns_limit_l_max 34
_diffrn_reflns_limit_l_min -34
_diffrn_reflns_number 56056
_diffrn_reflns_theta_full 45.47
_diffrn_reflns_theta_max 45.47
_diffrn_reflns_theta_min 3.01
_exptl_absorpt_coefficient_mu 0.356
_exptl_absorpt_correction_T_max 1.00000
_exptl_absorpt_correction_T_min 0.99167
_exptl_absorpt_correction_type multi-scan
_exptl_absorpt_process_details
;
CrysAlisPro, Oxford Diffraction Ltd.,
Version 1.171.34.44 (release 25-10-2010 CrysAlis171 .NET)
(compiled Oct 25 2010,18:11:34)
Empirical absorption correction using spherical harmonics,
implemented in SCALE3 ABSPACK scaling algorithm.
;
_exptl_crystal_colour colorless
_exptl_crystal_density_diffrn 1.459
_exptl_crystal_density_method 'not measured'
_exptl_crystal_description prism
_exptl_crystal_F_000 720
_exptl_crystal_size_max 0.32
_exptl_crystal_size_mid 0.20
_exptl_crystal_size_min 0.12
_refine_diff_density_max 0.757
_refine_diff_density_min -0.319
_refine_diff_density_rms 0.089
_refine_ls_extinction_method none
_refine_ls_goodness_of_fit_ref 1.001
_refine_ls_hydrogen_treatment refall
_refine_ls_matrix_type full
_refine_ls_number_parameters 260
_refine_ls_number_reflns 13383
_refine_ls_number_restraints 0
_refine_ls_restrained_S_all 1.001
_refine_ls_R_factor_all 0.0992
_refine_ls_R_factor_gt 0.0612
_refine_ls_shift/su_max 0.001
_refine_ls_shift/su_mean 0.000
_refine_ls_structure_factor_coef Fsqd
_refine_ls_weighting_details 'calc w=1/[\s^2^(Fo^2^)+(0.0500P)^2^+0.5300P] where P=(Fo^2^+2Fc^2^)/3'
_refine_ls_weighting_scheme calc
_refine_ls_wR_factor_gt 0.1231
_refine_ls_wR_factor_ref 0.1402
_reflns_number_gt 8950
_reflns_number_total 13383
_reflns_threshold_expression >2sigma(I)
_cod_data_source_file c5nj00368g3.cif
_cod_data_source_block TS797
_cod_original_sg_symbol_H-M 'P 21/c'
_cod_database_code 7054941

loop_
_symmetry_equiv_pos_as_xyz
'x, y, z'
'-x, y+1/2, -z+1/2'
'-x, -y, -z'
'x, -y-1/2, z-1/2'

loop_
_atom_site_label
_atom_site_type_symbol
_atom_site_fract_x
_atom_site_fract_y
_atom_site_fract_z
_atom_site_U_iso_or_equiv
_atom_site_adp_type
_atom_site_occupancy
_atom_site_symmetry_multiplicity
_atom_site_calc_flag
S1 S 0.52222(3) 0.55504(2) 0.340961(15) 0.01703(5) Uani 1 1 d
S2 S 0.10714(3) 0.42928(2) 0.431585(16) 0.01902(5) Uani 1 1 d
O1 O 0.62683(10) 0.45222(7) 0.34680(5) 0.02346(15) Uani 1 1 d
O2 O 0.59256(10) 0.67043(7) 0.35928(5) 0.02332(15) Uani 1 1 d
N1 N 0.28808(17) 0.72506(9) 0.46170(7) 0.0324(2) Uani 1 1 d
N2 N 0.37439(11) 0.32214(7) 0.39473(6) 0.01878(15) Uani 1 1 d
H2 H 0.473(2) 0.3277(16) 0.3932(10) 0.026(4) Uiso 1 1 d
C1 C 0.37687(13) 0.53337(8) 0.40140(6) 0.01767(15) Uani 1 1 d
C2 C 0.30163(12) 0.42417(8) 0.40761(6) 0.01628(14) Uani 1 1 d
C3 C 0.32379(15) 0.63776(9) 0.43414(6) 0.02170(18) Uani 1 1 d
C4 C 0.09860(14) 0.30075(9) 0.49323(7) 0.02141(18) Uani 1 1 d
H4A H 0.001(2) 0.3138(16) 0.5141(11) 0.029(4) Uiso 1 1 d
H4B H 0.083(2) 0.2307(17) 0.4635(11) 0.030(4) Uiso 1 1 d
H4C H 0.192(3) 0.2983(19) 0.5315(12) 0.042(5) Uiso 1 1 d
C5 C 0.40503(12) 0.56008(8) 0.24426(6) 0.01578(14) Uani 1 1 d
C6 C 0.37272(14) 0.45604(9) 0.20075(6) 0.02007(17) Uani 1 1 d
H6 H 0.415(2) 0.3820(16) 0.2220(10) 0.025(4) Uiso 1 1 d
C7 C 0.27589(15) 0.46176(10) 0.12537(7) 0.02339(19) Uani 1 1 d
H7 H 0.255(2) 0.3894(19) 0.0948(12) 0.040(5) Uiso 1 1 d
C8 C 0.21438(14) 0.56962(10) 0.09458(7) 0.02264(18) Uani 1 1 d
H8 H 0.152(2) 0.5731(16) 0.0422(12) 0.032(5) Uiso 1 1 d
C9 C 0.24664(13) 0.67291(9) 0.13896(6) 0.01992(16) Uani 1 1 d
H9 H 0.205(2) 0.7477(16) 0.1176(10) 0.028(4) Uiso 1 1 d
C10 C 0.34158(12) 0.66859(8) 0.21457(6) 0.01693(15) Uani 1 1 d
H10 H 0.360(2) 0.7387(15) 0.2480(10) 0.023(4) Uiso 1 1 d
C11 C 0.29715(12) 0.21249(8) 0.36900(6) 0.01670(15) Uani 1 1 d
C12 C 0.35453(13) 0.10955(9) 0.40906(7) 0.01978(17) Uani 1 1 d
H12 H 0.442(2) 0.1130(16) 0.4552(10) 0.026(4) Uiso 1 1 d
C13 C 0.28678(15) 0.00099(9) 0.38295(8) 0.0256(2) Uani 1 1 d
H13 H 0.333(2) -0.0731(17) 0.4092(12) 0.033(5) Uiso 1 1 d
C14 C 0.16266(15) -0.00040(10) 0.31737(8) 0.0275(2) Uani 1 1 d
C15 C 0.10375(15) 0.10041(12) 0.27672(8) 0.0275(2) Uani 1 1 d
H15 H 0.014(2) 0.0958(18) 0.2325(12) 0.036(5) Uiso 1 1 d
C16 C 0.17269(14) 0.20865(10) 0.30274(7) 0.02233(18) Uani 1 1 d
H16 H 0.143(2) 0.2801(17) 0.2761(11) 0.030(4) Uiso 1 1 d
F1 F 0.09735(13) -0.10632(8) 0.29148(7) 0.0447(2) Uani 1 1 d

loop_
_atom_site_aniso_label
_atom_site_aniso_U_11
_atom_site_aniso_U_22
_atom_site_aniso_U_33
_atom_site_aniso_U_23
_atom_site_aniso_U_13
_atom_site_aniso_U_12
S1 0.01787(10) 0.01353(9) 0.01828(10) 0.00172(7) -0.00033(7) -0.00210(7)
S2 0.02248(11) 0.01450(9) 0.02057(11) 0.00152(7) 0.00528(8) 0.00240(7)
O1 0.0198(3) 0.0190(3) 0.0305(4) 0.0055(3) 0.0016(3) 0.0023(3)
O2 0.0255(4) 0.0170(3) 0.0248(4) 0.0007(3) -0.0022(3) -0.0082(3)
N1 0.0521(7) 0.0165(4) 0.0330(5) -0.0043(4) 0.0193(5) -0.0045(4)
N2 0.0160(3) 0.0118(3) 0.0275(4) 0.0000(3) 0.0012(3) -0.0001(2)
C1 0.0241(4) 0.0121(3) 0.0162(4) -0.0002(3) 0.0021(3) -0.0013(3)
C2 0.0198(4) 0.0124(3) 0.0155(3) 0.0008(3) 0.0004(3) -0.0001(3)
C3 0.0331(5) 0.0144(4) 0.0180(4) 0.0003(3) 0.0057(4) -0.0031(3)
C4 0.0248(5) 0.0173(4) 0.0213(4) 0.0025(3) 0.0021(4) -0.0040(3)
C5 0.0177(3) 0.0127(3) 0.0169(3) 0.0007(3) 0.0030(3) -0.0009(3)
C6 0.0254(4) 0.0135(3) 0.0208(4) -0.0013(3) 0.0029(3) -0.0002(3)
C7 0.0297(5) 0.0184(4) 0.0210(4) -0.0050(3) 0.0019(4) -0.0018(3)
C8 0.0249(5) 0.0228(4) 0.0185(4) -0.0002(3) -0.0006(3) -0.0012(3)
C9 0.0202(4) 0.0181(4) 0.0203(4) 0.0022(3) 0.0008(3) -0.0001(3)
C10 0.0182(4) 0.0128(3) 0.0194(4) 0.0006(3) 0.0025(3) -0.0008(3)
C11 0.0155(3) 0.0128(3) 0.0218(4) -0.0009(3) 0.0035(3) -0.0002(3)
C12 0.0204(4) 0.0131(3) 0.0252(4) 0.0007(3) 0.0028(3) -0.0001(3)
C13 0.0292(5) 0.0132(4) 0.0352(6) -0.0009(4) 0.0081(4) -0.0029(3)
C14 0.0263(5) 0.0193(4) 0.0380(6) -0.0110(4) 0.0085(4) -0.0077(4)
C15 0.0229(5) 0.0284(5) 0.0293(5) -0.0101(4) -0.0001(4) -0.0024(4)
C16 0.0212(4) 0.0210(4) 0.0232(4) -0.0024(3) 0.0000(3) 0.0023(3)
F1 0.0450(5) 0.0240(4) 0.0626(6) -0.0176(4) 0.0036(4) -0.0151(3)

loop_
_atom_type_symbol
_atom_type_description
_atom_type_scat_dispersion_real
_atom_type_scat_dispersion_imag
_atom_type_scat_source
C C 0.0033 0.0016 'International Tables Vol C Tables 4.2.6.8 and 6.1.1.4'
H H 0.0000 0.0000 'International Tables Vol C Tables 4.2.6.8 and 6.1.1.4'
N N 0.0061 0.0033 'International Tables Vol C Tables 4.2.6.8 and 6.1.1.4'
O O 0.0106 0.0060 'International Tables Vol C Tables 4.2.6.8 and 6.1.1.4'
S S 0.1246 0.1234 'International Tables Vol C Tables 4.2.6.8 and 6.1.1.4'
F F 0.0171 0.0103 'International Tables Vol C Tables 4.2.6.8 and 6.1.1.4'

loop_
_geom_angle_atom_site_label_1
_geom_angle_atom_site_label_2
_geom_angle_atom_site_label_3
_geom_angle
O2 S1 O1 119.79(5)
O2 S1 C1 107.17(5)
O1 S1 C1 108.71(5)
O2 S1 C5 107.97(5)
O1 S1 C5 108.25(5)
C1 S1 C5 103.82(5)
C2 S2 C4 104.50(5)
C2 N2 C11 127.29(9)
C2 N2 H2 114.9(12)
C11 N2 H2 116.6(12)
C2 C1 C3 121.96(10)
C2 C1 S1 122.54(8)
C3 C1 S1 114.88(7)
N2 C2 C1 121.62(9)
N2 C2 S2 122.38(7)
C1 C2 S2 115.99(7)
N1 C3 C1 176.69(13)
S2 C4 H4A 102.9(11)
S2 C4 H4B 112.1(11)
H4A C4 H4B 106.9(15)
S2 C4 H4C 108.9(13)
H4A C4 H4C 113.5(17)
H4B C4 H4C 112.2(17)
C6 C5 C10 121.58(9)
C6 C5 S1 119.75(7)
C10 C5 S1 118.62(7)
C5 C6 C7 118.71(9)
C5 C6 H6 120.9(10)
C7 C6 H6 120.4(10)
C8 C7 C6 120.25(10)
C8 C7 H7 121.2(12)
C6 C7 H7 118.6(12)
C7 C8 C9 120.47(10)
C7 C8 H8 119.6(11)
C9 C8 H8 119.9(11)
C10 C9 C8 120.02(9)
C10 C9 H9 119.5(11)
C8 C9 H9 120.5(11)
C9 C10 C5 118.96(9)
C9 C10 H10 121.6(10)
C5 C10 H10 119.4(10)
C12 C11 C16 120.98(9)
C12 C11 N2 118.59(9)
C16 C11 N2 120.35(9)
C13 C12 C11 119.79(10)
C13 C12 H12 119.8(11)
C11 C12 H12 120.4(11)
C14 C13 C12 118.13(11)
C14 C13 H13 122.0(11)
C12 C13 H13 119.7(11)
F1 C14 C15 118.68(12)
F1 C14 C13 118.19(12)
C15 C14 C13 123.13(10)
C14 C15 C16 118.51(11)
C14 C15 H15 120.4(12)
C16 C15 H15 121.0(12)
C15 C16 C11 119.46(11)
C15 C16 H16 122.9(11)
C11 C16 H16 117.6(11)

loop_
_geom_bond_atom_site_label_1
_geom_bond_atom_site_label_2
_geom_bond_distance
S1 O2 1.4396(8)
S1 O1 1.4442(8)
S1 C1 1.7507(11)
S1 C5 1.7639(10)
S2 C2 1.7444(10)
S2 C4 1.8055(11)
N1 C3 1.1560(15)
N2 C2 1.3393(13)
N2 C11 1.4275(12)
N2 H2 0.830(18)
C1 C2 1.3964(13)
C1 C3 1.4118(15)
C4 H4A 0.960(19)
C4 H4B 0.937(19)
C4 H4C 0.92(2)
C5 C6 1.3916(14)
C5 C10 1.3934(13)
C6 C7 1.3937(16)
C6 H6 0.954(18)
C7 C8 1.3878(16)
C7 H7 0.97(2)
C8 C9 1.3920(15)
C8 H8 0.95(2)
C9 C10 1.3900(14)
C9 H9 0.961(18)
C10 H10 0.974(17)
C11 C12 1.3898(14)
C11 C16 1.3906(15)
C12 C13 1.3889(15)
C12 H12 0.972(18)
C13 C14 1.3804(19)
C13 H13 0.994(19)
C14 F1 1.3546(13)
C14 C15 1.378(2)
C15 C16 1.3888(16)
C15 H15 0.96(2)
C16 H16 0.938(19)

loop_
_geom_hbond_atom_site_label_D
_geom_hbond_atom_site_label_H
_geom_hbond_atom_site_label_A
_geom_hbond_distance_DH
_geom_hbond_distance_HA
_geom_hbond_distance_DA
_geom_hbond_angle_DHA
N2 H2 O1 0.830(18) 2.152(18) 2.8097(12) 136.2(16)

loop_
_geom_torsion_atom_site_label_1
_geom_torsion_atom_site_label_2
_geom_torsion_atom_site_label_3
_geom_torsion_atom_site_label_4
_geom_torsion
O2 S1 C1 C2 -170.49(8)
O1 S1 C1 C2 -39.67(10)
C5 S1 C1 C2 75.41(9)
O2 S1 C1 C3 18.40(10)
O1 S1 C1 C3 149.22(8)
C5 S1 C1 C3 -95.70(9)
C11 N2 C2 C1 -153.82(10)
C11 N2 C2 S2 25.22(15)
C3 C1 C2 N2 -163.11(10)
S1 C1 C2 N2 26.41(14)
C3 C1 C2 S2 17.80(13)
S1 C1 C2 S2 -152.69(6)
C4 S2 C2 N2 36.01(10)
C4 S2 C2 C1 -144.90(8)
C2 C1 C3 N1 146(2)
S1 C1 C3 N1 -43(2)
O2 S1 C5 C6 156.80(9)
O1 S1 C5 C6 25.74(10)
C1 S1 C5 C6 -89.66(9)
O2 S1 C5 C10 -25.67(10)
O1 S1 C5 C10 -156.74(8)
C1 S1 C5 C10 87.86(8)
C10 C5 C6 C7 0.71(16)
S1 C5 C6 C7 178.16(9)
C5 C6 C7 C8 0.45(17)
C6 C7 C8 C9 -0.93(18)
C7 C8 C9 C10 0.25(17)
C8 C9 C10 C5 0.88(16)
C6 C5 C10 C9 -1.37(15)
S1 C5 C10 C9 -178.85(8)
C2 N2 C11 C12 -132.62(11)
C2 N2 C11 C16 50.57(16)
C16 C11 C12 C13 -0.16(16)
N2 C11 C12 C13 -176.95(10)
C11 C12 C13 C14 -0.27(17)
C12 C13 C14 F1 179.50(11)
C12 C13 C14 C15 0.26(19)
F1 C14 C15 C16 -179.05(12)
C13 C14 C15 C16 0.2(2)
C14 C15 C16 C11 -0.61(18)
C12 C11 C16 C15 0.61(17)
N2 C11 C16 C15 177.34(11)
